data_4508763
loop_
_publ_author_name
'Vaughan, D. E. W.'
'Yennawar, H. P.'
'Perrotta, A. J.'

_publ_section_title
;
 Synthesis and Structure of Large Optically Clear Crystals of
 Gallogermanate Sodalite
;
_journal_issue 9
_journal_name_full 'Crystal Growth &amp; Design'
_journal_page_first 2072
_journal_paper_doi 10.1021/cg060164c
_journal_volume 6
_journal_year 2006
_chemical_formula_moiety 'Al Na O6 Si'
_chemical_formula_sum 'Al Na O6 Si'
_chemical_formula_weight 174.06
_chemical_name_systematic
; 
 ? 
;
_space_group_IT_number 173
_symmetry_cell_setting hexagonal
_symmetry_space_group_name_Hall 'P 6c'
_symmetry_space_group_name_H-M 'P 63'
_atom_sites_solution_hydrogens geom
_atom_sites_solution_primary direct
_atom_sites_solution_secondary difmap
_audit_creation_method SHELXL-97
_cell_angle_alpha 90.00
_cell_angle_beta 90.00
_cell_angle_gamma 120.00
_cell_formula_units_Z 6
_cell_length_a 12.6847(9)
_cell_length_b 12.6847(9)
_cell_length_c 5.1536(7)
_cell_measurement_reflns_used 4287
_cell_measurement_temperature 98(2)
_cell_measurement_theta_max 28.256
_cell_measurement_theta_min 3.212
_cell_volume 718.13(12)
_computing_cell_refinement 'Bruker SMART'
_computing_data_collection 'Bruker SMART'
_computing_data_reduction 'Bruker SAINT'
_computing_molecular_graphics 'Bruker SHELXTL'
_computing_publication_material 'Bruker SHELXTL'
_computing_structure_refinement 'SHELXL-97 (Sheldrick, 1997)'
_computing_structure_solution 'SHELXS-97 (Sheldrick, 1990)'
_diffrn_ambient_temperature 98(2)
_diffrn_measured_fraction_theta_full 0.851
_diffrn_measured_fraction_theta_max 0.851
_diffrn_measurement_device_type 'CCD area detector'
_diffrn_measurement_method 'phi and omega scans'
_diffrn_radiation_monochromator graphite
_diffrn_radiation_source 'fine-focus sealed tube'
_diffrn_radiation_type MoK\a
_diffrn_radiation_wavelength 0.71073
_diffrn_reflns_av_R_equivalents 0.0869
_diffrn_reflns_av_sigmaI/netI 0.0729
_diffrn_reflns_limit_h_max 16
_diffrn_reflns_limit_h_min -16
_diffrn_reflns_limit_k_max 16
_diffrn_reflns_limit_k_min -13
_diffrn_reflns_limit_l_max 5
_diffrn_reflns_limit_l_min -6
_diffrn_reflns_number 2151
_diffrn_reflns_theta_full 28.21
_diffrn_reflns_theta_max 28.21
_diffrn_reflns_theta_min 1.85
_exptl_absorpt_coefficient_mu 0.473
_exptl_absorpt_correction_type analytical
_exptl_absorpt_process_details SADABS
_exptl_crystal_colour clear
_exptl_crystal_density_diffrn 1.610
_exptl_crystal_density_method 'not measured'
_exptl_crystal_description rod
_exptl_crystal_F_000 344
_exptl_crystal_size_max 0.50
_exptl_crystal_size_mid 0.26
_exptl_crystal_size_min 0.23
_refine_diff_density_max 1.428
_refine_diff_density_min -1.295
_refine_diff_density_rms 0.313
_refine_ls_abs_structure_details 'Flack H D (1983), Acta Cryst. A39, 876-881'
_refine_ls_abs_structure_Flack 0.4(9)
_refine_ls_extinction_method none
_refine_ls_goodness_of_fit_ref 1.225
_refine_ls_hydrogen_treatment noref
_refine_ls_matrix_type full
_refine_ls_number_parameters 70
_refine_ls_number_reflns 870
_refine_ls_number_restraints 1
_refine_ls_restrained_S_all 1.224
_refine_ls_R_factor_all 0.0914
_refine_ls_R_factor_gt 0.0913
_refine_ls_shift/su_max 0.252
_refine_ls_shift/su_mean 0.004
_refine_ls_structure_factor_coef Fsqd
_refine_ls_weighting_details 'calc w=1/[\s^2^(Fo^2^)+(0.1205P)^2^+6.9247P] where P=(Fo^2^+2Fc^2^)/3'
_refine_ls_weighting_scheme calc
_refine_ls_wR_factor_gt 0.2469
_refine_ls_wR_factor_ref 0.2469
_reflns_number_gt 867
_reflns_number_total 870
_reflns_threshold_expression >2sigma(I)
_cod_data_source_file cg060164csup1.cif
_cod_data_source_block dev16s
_cod_depositor_comments
;
The following automatic conversions were performed:

'_symmetry_cell_setting' value 'Hexagonal' changed to 'hexagonal'
according to /home/saulius/struct/CIF-dictionaries/cif_core.dic
dictionary named 'cif_core.dic' version 2.4.2 from 2011-04-26.

Automatic conversion script
Id: cif_fix_values 1891 2012-01-12 08:04:46Z andrius 
;
_cod_original_sg_symbol_H-M P6(3)
_cod_database_code 4508763

loop_
_symmetry_equiv_pos_as_xyz
'x, y, z'
'-y, x-y, z'
'-x+y, -x, z'
'-x, -y, z+1/2'
'y, -x+y, z+1/2'
'x-y, x, z+1/2'

loop_
_atom_site_label
_atom_site_type_symbol
_atom_site_fract_x
_atom_site_fract_y
_atom_site_fract_z
_atom_site_U_iso_or_equiv
_atom_site_adp_type
_atom_site_occupancy
_atom_site_symmetry_multiplicity
_atom_site_calc_flag
_atom_site_refinement_flags
Si1 Si 0.08156(16) 0.41422(16) 0.2567(6) 0.0057(6) Uani 1 1 d .
Al1 Al 0.07928(16) 0.66525(16) 0.2561(6) 0.0024(6) Uani 1 1 d .
O1 O 0.1216(6) 0.5585(6) 0.280(2) 0.0221(17) Uani 1 1 d .
O3 O 0.2006(6) 0.4018(6) 0.3391(14) 0.0103(14) Uani 1 1 d .
O2 O -0.0318(7) 0.3252(6) 0.4538(15) 0.0138(15) Uani 1 1 d .
O4 O 0.0391(6) 0.3603(7) -0.0408(16) 0.0152(15) Uani 1 1 d .
Na1 Na 0.3333 0.6667 0.385(2) 0.0238(19) Uani 1 3 d S
Na2 Na 0.1377(4) 0.2742(5) 1.7203(10) 0.0280(12) Uani 1 1 d .
O5 O 1.0000 1.0000 0.643(19) 0.16(3) Uani 1 3 d S

loop_
_atom_site_aniso_label
_atom_site_aniso_U_11
_atom_site_aniso_U_22
_atom_site_aniso_U_33
_atom_site_aniso_U_23
_atom_site_aniso_U_13
_atom_site_aniso_U_12
Si1 0.0057(9) 0.0072(9) 0.0036(11) -0.0039(11) -0.0049(11) 0.0026(6)
Al1 0.0023(9) 0.0047(9) 0.0005(12) 0.0005(13) 0.0002(11) 0.0020(7)
O1 0.012(3) 0.014(3) 0.037(5) -0.007(4) 0.000(4) 0.005(2)
O3 0.010(3) 0.019(3) 0.010(4) 0.003(2) 0.002(2) 0.012(2)
O2 0.024(3) 0.016(3) 0.000(4) -0.004(2) -0.001(2) 0.009(3)
O4 0.008(3) 0.029(4) 0.004(4) -0.001(3) 0.002(2) 0.006(3)
Na1 0.014(2) 0.014(2) 0.043(6) 0.000 0.000 0.0070(10)
Na2 0.0243(19) 0.058(3) 0.013(3) 0.007(2) 0.0035(18) 0.029(2)
O5 0.060(8) 0.060(8) 0.37(8) 0.000 0.000 0.030(4)

loop_
_atom_type_symbol
_atom_type_description
_atom_type_scat_dispersion_real
_atom_type_scat_dispersion_imag
_atom_type_scat_source
O O 0.0106 0.0060 'International Tables Vol C Tables 4.2.6.8 and 6.1.1.4'
Na Na 0.0362 0.0249 'International Tables Vol C Tables 4.2.6.8 and 6.1.1.4'
Al Al 0.0645 0.0514 'International Tables Vol C Tables 4.2.6.8 and 6.1.1.4'
Si Si 0.0817 0.0704 'International Tables Vol C Tables 4.2.6.8 and 6.1.1.4'

loop_
_geom_angle_atom_site_label_1
_geom_angle_atom_site_label_2
_geom_angle_atom_site_label_3
_geom_angle
_geom_angle_site_symmetry_1
_geom_angle_site_symmetry_3
O1 Si1 O3 107.4(3) . .
O1 Si1 O4 112.5(5) . .
O3 Si1 O4 108.9(4) . .
O1 Si1 O2 113.3(4) . .
O3 Si1 O2 107.5(4) . .
O4 Si1 O2 107.1(3) . .
O1 Si1 Na2 147.2(3) . 6_553
O3 Si1 Na2 103.9(3) . 6_553
O4 Si1 Na2 64.5(3) . 6_553
O2 Si1 Na2 46.5(3) . 6_553
O1 Si1 Na2 121.6(4) . 1_554
O3 Si1 Na2 45.6(3) . 1_554
O4 Si1 Na2 124.6(3) . 1_554
O2 Si1 Na2 62.1(3) . 1_554
Na2 Si1 Na2 75.58(16) 6_553 1_554
O3 Al1 O1 106.9(3) 3_565 .
O3 Al1 O2 109.9(4) 3_565 4_564
O1 Al1 O2 112.9(4) . 4_564
O3 Al1 O4 108.0(4) 3_565 4_565
O1 Al1 O4 113.6(4) . 4_565
O2 Al1 O4 105.3(4) 4_564 4_565
O3 Al1 Na2 103.7(3) 3_565 4_563
O1 Al1 Na2 148.0(3) . 4_563
O2 Al1 Na2 63.4(3) 4_564 4_563
O4 Al1 Na2 46.3(3) 4_565 4_563
O3 Al1 Na2 45.7(3) 3_565 3_564
O1 Al1 Na2 121.4(4) . 3_564
O2 Al1 Na2 124.6(3) 4_564 3_564
O4 Al1 Na2 62.5(3) 4_565 3_564
Na2 Al1 Na2 75.41(15) 4_563 3_564
O3 Al1 Na2 74.0(3) 3_565 3_563
O1 Al1 Na2 125.8(4) . 3_563
O2 Al1 Na2 35.9(3) 4_564 3_563
O4 Al1 Na2 117.2(3) 4_565 3_563
Na2 Al1 Na2 71.61(16) 4_563 3_563
Na2 Al1 Na2 98.16(13) 3_564 3_563
Si1 O1 Al1 147.4(5) . .
Si1 O3 Al1 148.9(5) . 2_665
Si1 O3 Na2 105.2(3) . 1_554
Al1 O3 Na2 104.4(3) 2_665 1_554
Si1 O2 Al1 137.0(4) . 4_565
Si1 O2 Na2 103.3(4) . 6_553
Al1 O2 Na2 119.6(4) 4_565 6_553
Si1 O2 Na2 87.4(3) . 1_554
Al1 O2 Na2 84.8(3) 4_565 1_554
Na2 O2 Na2 97.0(3) 6_553 1_554
Si1 O4 Al1 135.5(4) . 4_564
Si1 O4 Na2 122.2(4) . 1_553
Al1 O4 Na2 102.0(4) 4_564 1_553
Si1 O4 Na2 84.6(3) . 6_553
Al1 O4 Na2 85.8(3) 4_564 6_553
Na2 O4 Na2 96.7(3) 1_553 6_553
O1 Na1 O1 115.0(3) 3_565 2_665
O1 Na1 O3 59.0(2) 3_565 3_565
O1 Na1 O3 162.3(6) 2_665 3_565
O1 Na1 O3 60.5(2) 3_565 2_665
O1 Na1 O3 59.0(2) 2_665 2_665
O3 Na1 O3 119.36(8) 3_565 2_665
O1 Na1 Si1 28.75(16) 3_565 3_565
O1 Na1 Si1 140.8(4) 2_665 3_565
O3 Na1 Si1 30.29(13) 3_565 3_565
O3 Na1 Si1 89.27(14) 2_665 3_565
O1 Na1 Si1 87.9(2) 3_565 2_665
O1 Na1 Si1 28.75(16) 2_665 2_665
O3 Na1 Si1 145.8(2) 3_565 2_665
O3 Na1 Si1 30.29(13) 2_665 2_665
Si1 Na1 Si1 116.02(14) 3_565 2_665
O1 Na1 Al1 29.75(16) 3_565 3_565
O1 Na1 Al1 86.96(19) 2_665 3_565
O3 Na1 Al1 88.72(14) 3_565 3_565
O3 Na1 Al1 30.84(12) 2_665 3_565
Si1 Na1 Al1 58.50(6) 3_565 3_565
Si1 Na1 Al1 58.78(7) 2_665 3_565
O1 Na1 Al1 141.6(4) 3_565 2_665
O1 Na1 Al1 29.75(16) 2_665 2_665
O3 Na1 Al1 146.3(2) 3_565 2_665
O3 Na1 Al1 88.72(14) 2_665 2_665
Si1 Na1 Al1 156.7(4) 3_565 2_665
Si1 Na1 Al1 58.50(6) 2_665 2_665
Al1 Na1 Al1 116.02(14) 3_565 2_665
O4 Na2 O2 100.0(3) 1_557 5_556
O4 Na2 O3 100.8(3) 1_557 1_556
O2 Na2 O3 101.1(3) 5_556 1_556
O4 Na2 O2 61.4(3) 1_557 1_556
O2 Na2 O2 146.2(3) 5_556 1_556
O3 Na2 O2 59.7(2) 1_556 1_556
O4 Na2 O4 145.7(3) 1_557 5_556
O2 Na2 O4 59.5(3) 5_556 5_556
O3 Na2 O4 61.6(2) 1_556 5_556
O2 Na2 O4 119.3(3) 1_556 5_556
O4 Na2 Si1 129.0(3) 1_557 5_556
O2 Na2 Si1 30.2(2) 5_556 5_556
O3 Na2 Si1 86.3(2) 1_556 5_556
O2 Na2 Si1 145.9(2) 1_556 5_556
O4 Na2 Si1 30.92(18) 5_556 5_556
O4 Na2 Al1 31.6(2) 1_557 4_566
O2 Na2 Al1 130.5(3) 5_556 4_566
O3 Na2 Al1 85.5(2) 1_556 4_566
O2 Na2 Al1 31.74(17) 1_556 4_566
O4 Na2 Al1 146.9(2) 5_556 4_566
Si1 Na2 Al1 155.5(2) 5_556 4_566
O4 Na2 Si1 79.7(2) 1_557 1_556
O2 Na2 Si1 124.8(3) 5_556 1_556
O3 Na2 Si1 29.22(16) 1_556 1_556
O2 Na2 Si1 30.52(16) 1_556 1_556
O4 Na2 Si1 90.2(2) 5_556 1_556
Si1 Na2 Si1 115.36(16) 5_556 1_556
Al1 Na2 Si1 57.66(10) 4_566 1_556
O4 Na2 Al1 124.4(3) 1_557 2_666
O2 Na2 Al1 78.9(2) 5_556 2_666
O3 Na2 Al1 29.96(16) 1_556 2_666
O2 Na2 Al1 89.0(2) 1_556 2_666
O4 Na2 Al1 31.72(16) 5_556 2_666
Si1 Na2 Al1 57.74(10) 5_556 2_666
Al1 Na2 Al1 115.23(16) 4_566 2_666
Si1 Na2 Al1 58.95(10) 1_556 2_666
O4 Na2 Al1 76.6(2) 1_557 2_667
O2 Na2 Al1 24.6(2) 5_556 2_667
O3 Na2 Al1 112.6(2) 1_556 2_667
O2 Na2 Al1 132.6(2) 1_556 2_667
O4 Na2 Al1 83.6(2) 5_556 2_667
Si1 Na2 Al1 54.78(10) 5_556 2_667
Al1 Na2 Al1 108.02(16) 4_566 2_667
Si1 Na2 Al1 126.08(17) 1_556 2_667
Al1 Na2 Al1 98.16(13) 2_666 2_667
O4 Na2 Na2 89.4(3) 1_557 6_554
O2 Na2 Na2 169.3(2) 5_556 6_554
O3 Na2 Na2 71.8(2) 1_556 6_554
O2 Na2 Na2 36.73(18) 1_556 6_554
O4 Na2 Na2 109.80(19) 5_556 6_554
Si1 Na2 Na2 139.32(11) 5_556 6_554
Al1 Na2 Na2 58.13(15) 4_566 6_554
Si1 Na2 Na2 51.59(11) 1_556 6_554
Al1 Na2 Na2 91.55(10) 2_666 6_554
Al1 Na2 Na2 165.77(11) 2_667 6_554
O4 Na2 Na2 170.5(2) 1_557 5_554
O2 Na2 Na2 87.9(2) 5_556 5_554
O3 Na2 Na2 72.30(19) 1_556 5_554
O2 Na2 Na2 109.14(17) 1_556 5_554
O4 Na2 Na2 36.5(2) 5_556 5_554
Si1 Na2 Na2 58.13(14) 5_556 5_554
Al1 Na2 Na2 139.29(11) 4_566 5_554
Si1 Na2 Na2 91.51(10) 1_556 5_554
Al1 Na2 Na2 51.65(10) 2_666 5_554
Al1 Na2 Na2 111.89(12) 2_667 5_554
Na2 Na2 Na2 82.30(8) 6_554 5_554

loop_
_geom_bond_atom_site_label_1
_geom_bond_atom_site_label_2
_geom_bond_distance
_geom_bond_site_symmetry_2
Si1 O1 1.641(7) .
Si1 O3 1.650(6) .
Si1 O4 1.655(9) .
Si1 O2 1.658(8) .
Si1 Na2 3.207(4) 6_553
Si1 Na2 3.262(6) 1_554
Al1 O3 1.685(6) 3_565
Al1 O1 1.692(7) .
Al1 O2 1.697(9) 4_564
Al1 O4 1.723(8) 4_565
Al1 Na2 3.212(4) 4_563
Al1 Na2 3.268(6) 3_564
Al1 Na2 3.547(6) 3_563
O3 Al1 1.685(6) 2_665
O3 Na2 2.414(9) 1_554
O2 Al1 1.697(9) 4_565
O2 Na2 2.389(8) 6_553
O2 Na2 2.884(9) 1_554
O4 Al1 1.723(8) 4_564
O4 Na2 2.375(9) 1_553
O4 Na2 2.907(9) 6_553
Na1 O1 2.388(8) 3_565
Na1 O1 2.388(8) 2_665
Na1 O3 2.919(7) 3_565
Na1 O3 2.919(7) 2_665
Na1 Si1 3.265(3) 3_565
Na1 Si1 3.265(3) 2_665
Na1 Al1 3.281(3) 3_565
Na1 Al1 3.281(3) 2_665
Na2 O4 2.375(9) 1_557
Na2 O2 2.389(8) 5_556
Na2 O3 2.414(9) 1_556
Na2 O2 2.884(9) 1_556
Na2 O4 2.907(9) 5_556
Na2 Si1 3.207(4) 5_556
Na2 Al1 3.212(4) 4_566
Na2 Si1 3.262(6) 1_556
Na2 Al1 3.268(6) 2_666
Na2 Al1 3.547(6) 2_667
Na2 Na2 3.964(4) 6_554
Na2 Na2 3.964(4) 5_554

loop_
_geom_torsion_atom_site_label_1
_geom_torsion_atom_site_label_2
_geom_torsion_atom_site_label_3
_geom_torsion_atom_site_label_4
_geom_torsion
_geom_torsion_site_symmetry_1
_geom_torsion_site_symmetry_4
O3 Si1 O1 Al1 -177.3(12) . .
O4 Si1 O1 Al1 62.9(14) . .
O2 Si1 O1 Al1 -58.7(14) . .
Na2 Si1 O1 Al1 -14.6(19) 6_553 .
Na2 Si1 O1 Al1 -129.2(12) 1_554 .
O3 Al1 O1 Si1 177.6(12) 3_565 .
O2 Al1 O1 Si1 -61.4(14) 4_564 .
O4 Al1 O1 Si1 58.5(14) 4_565 .
Na2 Al1 O1 Si1 14.7(19) 4_563 .
Na2 Al1 O1 Si1 129.6(12) 3_564 .
Na2 Al1 O1 Si1 -100.2(12) 3_563 .
O1 Si1 O3 Al1 -81.1(10) . 2_665
O4 Si1 O3 Al1 41.0(10) . 2_665
O2 Si1 O3 Al1 156.7(8) . 2_665
Na2 Si1 O3 Al1 108.4(8) 6_553 2_665
Na2 Si1 O3 Al1 161.4(11) 1_554 2_665
O1 Si1 O3 Na2 117.5(5) . 1_554
O4 Si1 O3 Na2 -120.4(4) . 1_554
O2 Si1 O3 Na2 -4.7(4) . 1_554
Na2 Si1 O3 Na2 -53.0(3) 6_553 1_554
O1 Si1 O2 Al1 -35.1(8) . 4_565
O3 Si1 O2 Al1 83.4(7) . 4_565
O4 Si1 O2 Al1 -159.7(6) . 4_565
Na2 Si1 O2 Al1 176.2(9) 6_553 4_565
Na2 Si1 O2 Al1 79.6(7) 1_554 4_565
O1 Si1 O2 Na2 148.7(4) . 6_553
O3 Si1 O2 Na2 -92.8(4) . 6_553
O4 Si1 O2 Na2 24.0(5) . 6_553
Na2 Si1 O2 Na2 -96.6(3) 1_554 6_553
O1 Si1 O2 Na2 -114.7(4) . 1_554
O3 Si1 O2 Na2 3.8(3) . 1_554
O4 Si1 O2 Na2 120.6(3) . 1_554
Na2 Si1 O2 Na2 96.6(3) 6_553 1_554
O1 Si1 O4 Al1 -65.9(8) . 4_564
O3 Si1 O4 Al1 175.1(6) . 4_564
O2 Si1 O4 Al1 59.2(8) . 4_564
Na2 Si1 O4 Al1 78.3(6) 6_553 4_564
Na2 Si1 O4 Al1 126.7(6) 1_554 4_564
O1 Si1 O4 Na2 121.3(5) . 1_553
O3 Si1 O4 Na2 2.3(6) . 1_553
O2 Si1 O4 Na2 -113.6(5) . 1_553
Na2 Si1 O4 Na2 -94.5(5) 6_553 1_553
Na2 Si1 O4 Na2 -46.2(5) 1_554 1_553
O1 Si1 O4 Na2 -144.2(3) . 6_553
O3 Si1 O4 Na2 96.8(3) . 6_553
O2 Si1 O4 Na2 -19.1(4) . 6_553
Na2 Si1 O4 Na2 48.4(3) 1_554 6_553
